data_1531805
loop_
_publ_author_name
'Lidin, S.'
'Rohrer, F.'
'Larsson, A.K.'

_publ_section_title
;
 The structure of Nb5 O12 F
;
_journal_name_full 'Solid State Sciences'
_journal_page_first 767
_journal_page_last 772
_journal_volume 4
_journal_year 2002
_chemical_formula_sum 'F0.125 O0.875'
_chemical_name_systematic 'O0.875 F0.125'
_space_group_IT_number 51
_symmetry_space_group_name_Hall '-P 2c 2'
_symmetry_space_group_name_H-M 'P m c m'
_cell_angle_alpha 90
_cell_angle_beta 90
_cell_angle_gamma 90
_cell_formula_units_Z 1
_cell_length_a 3.936
_cell_length_b 6.153
_cell_length_c 2.28
_cell_volume 55.218
_citation_journal_id_ASTM SSSCFJ
_cod_data_source_file Lidin_SSSCFJ_2002_938.cif
_cod_data_source_block F0.125O0.875
_cod_original_cell_volume 55.21751
_cod_original_sg_symbol_Hall '-P 2a 2a (y,z,x)'
_cod_database_code 1531805

loop_
_symmetry_equiv_pos_as_xyz
x,y,z
-x,y,-z+1/2
-x,-y,z+1/2
x,-y,-z
-x,-y,-z
x,-y,z-1/2
x,y,-z-1/2
-x,y,z

loop_
_atom_site_label
_atom_site_type_symbol
_atom_site_fract_x
_atom_site_fract_y
_atom_site_fract_z
_atom_site_occupancy
_atom_site_U_iso_or_equiv
O1 O 0 0.25 0.25 0.4375 0.0
F1 F 0 0.25 0.25 0.0625 0.0
